data_4128230
loop_
_publ_author_name
'Wei, Yong-Sheng'
'Zhang, Mei'
'Kitta, Mitsunori'
'Liu, Zheng'
'Horike, Satoshi'
'Xu, Qiang'

_publ_section_title
;
 A Single-Crystal Open-Capsule Metal-Organic Framework.
;
_journal_issue 19
_journal_name_full 'Journal of the American Chemical Society'
_journal_page_first 7906
_journal_page_last 7916
_journal_paper_doi 10.1021/jacs.9b02417
_journal_volume 141
_journal_year 2019
_chemical_formula_moiety '0.5(C48 H24 Fe6 N6 O32)'
_chemical_formula_sum 'C24 H12 Fe3 N3 O16'
_chemical_formula_weight 765.92
_space_group_crystal_system hexagonal
_space_group_IT_number 194
_space_group_name_Hall '-P 6c 2c'
_space_group_name_H-M_alt 'P 63/m m c'
_symmetry_space_group_name_Hall '-P 6c 2c'
_symmetry_space_group_name_H-M 'P 63/m m c'
_atom_sites_solution_hydrogens difmap
_atom_sites_solution_primary direct
_audit_creation_date 2018-07-08
_audit_creation_method
;
Olex2 1.2
(compiled 2016.09.09 svn.r3337 for OlexSys, GUI svn.r5227)
;
_cell_angle_alpha 90
_cell_angle_beta 90
_cell_angle_gamma 120
_cell_formula_units_Z 2
_cell_length_a 12.9009(10)
_cell_length_b 12.9009(10)
_cell_length_c 18.2641(10)
_cell_measurement_reflns_used 2931
_cell_measurement_temperature 150(2)
_cell_measurement_theta_max 27.7830
_cell_measurement_theta_min 2.8280
_cell_volume 2632.5(3)
_computing_molecular_graphics 'Olex2 (Dolomanov et al., 2009)'
_computing_publication_material 'Olex2 (Dolomanov et al., 2009)'
_computing_structure_refinement 'ShelXL (Sheldrick, 2015)'
_computing_structure_solution 'SIR2004 (Burla et al., 2007)'
_diffrn_ambient_temperature 150.15
_diffrn_measured_fraction_theta_full 0.998
_diffrn_measured_fraction_theta_max 0.999
_diffrn_measurement_device_type 'Xcalibur, Atlas, Gemini ultra'
_diffrn_radiation_type MoK\a
_diffrn_radiation_wavelength 0.71073
_diffrn_reflns_av_R_equivalents 0.0494
_diffrn_reflns_av_unetI/netI 0.0256
_diffrn_reflns_Laue_measured_fraction_full 0.998
_diffrn_reflns_Laue_measured_fraction_max 0.999
_diffrn_reflns_limit_h_max 13
_diffrn_reflns_limit_h_min -14
_diffrn_reflns_limit_k_max 11
_diffrn_reflns_limit_k_min -15
_diffrn_reflns_limit_l_max 16
_diffrn_reflns_limit_l_min -22
_diffrn_reflns_number 12908
_diffrn_reflns_point_group_measured_fraction_full 0.998
_diffrn_reflns_point_group_measured_fraction_max 0.999
_diffrn_reflns_theta_full 26.000
_diffrn_reflns_theta_max 25.958
_diffrn_reflns_theta_min 2.137
_exptl_absorpt_coefficient_mu 0.861
_exptl_absorpt_correction_T_max 1.00000
_exptl_absorpt_correction_T_min 0.15098
_exptl_absorpt_correction_type multi-scan
_exptl_absorpt_process_details 'CrysAlisPro 1.171.39.43c (Rigaku Oxford Diffraction, 2018)'
_exptl_crystal_colour 'clear red'
_exptl_crystal_colour_lustre clear
_exptl_crystal_colour_primary red
_exptl_crystal_density_diffrn 0.966
_exptl_crystal_description prism
_exptl_crystal_F_000 766
_exptl_crystal_size_max 0.1
_exptl_crystal_size_mid 0.03
_exptl_crystal_size_min 0.01
_refine_diff_density_max 0.502
_refine_diff_density_min -0.585
_refine_diff_density_rms 0.097
_refine_ls_extinction_method none
_refine_ls_goodness_of_fit_ref 1.159
_refine_ls_hydrogen_treatment constr
_refine_ls_matrix_type full
_refine_ls_number_parameters 51
_refine_ls_number_reflns 1020
_refine_ls_number_restraints 6
_refine_ls_restrained_S_all 1.164
_refine_ls_R_factor_all 0.0833
_refine_ls_R_factor_gt 0.0626
_refine_ls_shift/su_max 0.000
_refine_ls_shift/su_mean 0.000
_refine_ls_structure_factor_coef Fsqd
_refine_ls_weighting_details
;
 w=1/[\s^2^(Fo^2^)+(0.1397P)^2^+0.6348P]
 where P=(Fo^2^+2Fc^2^)/3
;
_refine_ls_weighting_scheme calc
_refine_ls_wR_factor_gt 0.2096
_refine_ls_wR_factor_ref 0.2274
_reflns_Friedel_coverage 0.000
_reflns_number_gt 735
_reflns_number_total 1020
_reflns_threshold_expression 'I > 2\s(I)'
_cod_data_source_file ja9b02417_si_002.cif
_cod_data_source_block Fe-MIL-88B
_cod_original_cell_volume 2632.5(4)
_cod_database_code 4128230
_shelxl_version_number 2013-2
_shelx_space_group_comment
;
The symmetry employed for this shelxl refinement is uniquely defined
by the following loop, which should always be used as a source of
symmetry information in preference to the above space-group names.
They are only intended as comments.
;
_olex2_refinement_description
;
1. Fixed Uiso
 At 1.2 times of:
  All N(H,H) groups
 At 1.5 times of:
  All O(H,H) groups
2. Uiso/Uaniso restraints and constraints
N1: within 1.7A with sigma of 0.01 and sigma for terminal atoms of 0.02
Uanis(N1) \\sim Ueq: with sigma of 0.01 and sigma for terminal atoms of 0.01
3. Others
 Fixed Sof: H3A(0.25) H3B(0.25) N1(0.25) H1A(0.25) H1B(0.25)
4.a Riding coordinates:
 O3(H3A,H3B)
4.b Rotating group:
 N1(H1A,H1B)
;
_platon_squeeze_void_probe_radius 1.20

loop_
_space_group_symop_operation_xyz
'x, y, z'
'-y, x-y, z'
'-x+y, -x, z'
'-x, -y, z+1/2'
'y, -x+y, z+1/2'
'x-y, x, z+1/2'
'y, x, -z'
'x-y, -y, -z'
'-x, -x+y, -z'
'-y, -x, -z+1/2'
'-x+y, y, -z+1/2'
'x, x-y, -z+1/2'
'-x, -y, -z'
'y, -x+y, -z'
'x-y, x, -z'
'x, y, -z-1/2'
'-y, x-y, -z-1/2'
'-x+y, -x, -z-1/2'
'-y, -x, z'
'-x+y, y, z'
'x, x-y, z'
'y, x, z-1/2'
'x-y, -y, z-1/2'
'-x, -x+y, z-1/2'

loop_
_atom_site_label
_atom_site_type_symbol
_atom_site_fract_x
_atom_site_fract_y
_atom_site_fract_z
_atom_site_U_iso_or_equiv
_atom_site_adp_type
_atom_site_occupancy
_atom_site_site_symmetry_order
_atom_site_calc_flag
_atom_site_refinement_flags_posn
_atom_site_refinement_flags_adp
_atom_site_refinement_flags_occupancy
Fe1 Fe 0.75218(5) 0.50436(11) 0.2500 0.0623(6) Uani 1 4 d S T P
O1 O 0.6667 0.3333 0.2500 0.059(2) Uani 1 12 d S T P
O2 O 0.6531(3) 0.5185(3) 0.32922(15) 0.0784(10) Uani 1 1 d . . .
O3 O 0.8409(2) 0.6818(5) 0.2500 0.0798(18) Uani 1 4 d S T P
H3A H 0.8629 0.7257 0.2880 0.120 Uiso 0.5 2 d RS T P
H3B H 0.8629 0.7257 0.2120 0.120 Uiso 0.5 2 d RS T P
N1 N 0.3321(16) 0.2838(16) 0.4419(8) 0.095(5) Uani 0.25 1 d . U .
H1A H 0.3100 0.2173 0.4732 0.114 Uiso 0.25 1 d GR . .
H1B H 0.2567 0.2767 0.4340 0.114 Uiso 0.25 1 d GR . .
C1 C 0.5559(3) 0.4441(3) 0.3579(3) 0.0751(17) Uani 1 2 d S T P
C2 C 0.5260(3) 0.4740(3) 0.4317(3) 0.0710(17) Uani 1 2 d S T P
C3 C 0.4211(5) 0.3941(5) 0.4658(2) 0.0834(14) Uani 1 1 d . . .

loop_
_atom_site_aniso_label
_atom_site_aniso_U_11
_atom_site_aniso_U_22
_atom_site_aniso_U_33
_atom_site_aniso_U_23
_atom_site_aniso_U_13
_atom_site_aniso_U_12
Fe1 0.0810(8) 0.0827(9) 0.0238(6) 0.000 0.000 0.0413(5)
O1 0.079(4) 0.079(4) 0.020(3) 0.000 0.000 0.0395(19)
O2 0.097(2) 0.091(2) 0.0490(16) -0.0105(14) 0.0171(16) 0.0480(18)
O3 0.109(4) 0.059(3) 0.055(3) 0.000 0.000 0.0296(17)
N1 0.101(8) 0.098(8) 0.072(7) -0.024(6) 0.018(6) 0.040(7)
C1 0.103(4) 0.103(4) 0.034(3) -0.0052(14) 0.0052(14) 0.063(4)
C2 0.095(3) 0.095(3) 0.039(3) -0.0049(13) 0.0049(13) 0.060(4)
C3 0.099(3) 0.112(4) 0.050(2) -0.009(2) 0.012(2) 0.061(3)

loop_
_atom_type_symbol
_atom_type_description
_atom_type_scat_dispersion_real
_atom_type_scat_dispersion_imag
_atom_type_scat_source
C C 0.0033 0.0016 'International Tables Vol C Tables 4.2.6.8 and 6.1.1.4'
H H 0.0000 0.0000 'International Tables Vol C Tables 4.2.6.8 and 6.1.1.4'
Fe Fe 0.3463 0.8444 'International Tables Vol C Tables 4.2.6.8 and 6.1.1.4'
N N 0.0061 0.0033 'International Tables Vol C Tables 4.2.6.8 and 6.1.1.4'
O O 0.0106 0.0060 'International Tables Vol C Tables 4.2.6.8 and 6.1.1.4'

loop_
_geom_angle_atom_site_label_1
_geom_angle_atom_site_label_2
_geom_angle_atom_site_label_3
_geom_angle
_geom_angle_site_symmetry_1
_geom_angle_site_symmetry_3
O1 Fe1 O2 94.54(9) . .
O1 Fe1 O2 94.54(9) . 11_655
O1 Fe1 O2 94.54(9) . 20_655
O1 Fe1 O2 94.54(9) . 16_556
O1 Fe1 O3 180.00(8) . .
O2 Fe1 O2 170.92(18) 20_655 16_556
O2 Fe1 O2 86.53(19) 16_556 11_655
O2 Fe1 O2 92.75(19) 20_655 11_655
O2 Fe1 O2 86.53(19) . 20_655
O2 Fe1 O2 170.92(18) . 11_655
O2 Fe1 O2 92.75(19) . 16_556
O3 Fe1 O2 85.46(9) . 11_655
O3 Fe1 O2 85.46(9) . .
O3 Fe1 O2 85.46(9) . 16_556
O3 Fe1 O2 85.46(9) . 20_655
Fe1 O1 Fe1 120.0 3_665 .
Fe1 O1 Fe1 120.0 . 2_655
Fe1 O1 Fe1 120.0 3_665 2_655
C1 O2 Fe1 132.4(3) . .
Fe1 O3 H3A 125.2 . .
Fe1 O3 H3B 125.2 . .
H3A O3 H3B 109.5 . .
H1A N1 H1B 100.1 . .
C3 N1 H1A 117.5 . .
C3 N1 H1B 115.9 . .
O2 C1 O2 124.6(5) 19_665 .
O2 C1 C2 117.7(3) 19_665 .
O2 C1 C2 117.7(3) . .
C3 C2 C1 119.8(3) . .
C3 C2 C1 119.8(3) 19_665 .
C3 C2 C3 120.4(5) 19_665 .
N1 C3 C3 111.1(6) . 7_556
C2 C3 N1 129.1(7) . .
C2 C3 C3 119.8(3) . 7_556

loop_
_geom_bond_atom_site_label_1
_geom_bond_atom_site_label_2
_geom_bond_distance
_geom_bond_site_symmetry_2
Fe1 O1 1.9108(12) .
Fe1 O2 1.999(3) 20_655
Fe1 O2 1.999(3) 11_655
Fe1 O2 1.999(3) .
Fe1 O2 1.999(3) 16_556
Fe1 O3 1.983(6) .
O1 Fe1 1.9108(12) 2_655
O1 Fe1 1.9108(12) 3_665
O2 C1 1.250(4) .
O3 H3A 0.8499 .
O3 H3B 0.8499 .
N1 H1A 0.9491 .
N1 H1B 0.9408 .
N1 C3 1.378(17) .
C1 O2 1.250(4) 19_665
C1 C2 1.505(7) .
C2 C3 1.373(6) .
C2 C3 1.373(6) 19_665
C3 C3 1.388(8) 7_556

loop_
_geom_torsion_atom_site_label_1
_geom_torsion_atom_site_label_2
_geom_torsion_atom_site_label_3
_geom_torsion_atom_site_label_4
_geom_torsion
_geom_torsion_site_symmetry_1
_geom_torsion_site_symmetry_4
Fe1 O2 C1 O2 -20.1(10) . 19_665
Fe1 O2 C1 C2 160.4(4) . .
O2 C1 C2 C3 -179.0(6) . .
O2 C1 C2 C3 -1.5(9) . 19_665
O2 C1 C2 C3 179.0(6) 19_665 19_665
O2 C1 C2 C3 1.5(9) 19_665 .
C1 C2 C3 N1 -0.5(15) . .
C1 C2 C3 C3 179.4(6) . 7_556
C3 C2 C3 N1 -178.0(11) 19_665 .
C3 C2 C3 C3 1.9(12) 19_665 7_556

loop_
_platon_squeeze_void_nr
_platon_squeeze_void_average_x
_platon_squeeze_void_average_y
_platon_squeeze_void_average_z
_platon_squeeze_void_volume
_platon_squeeze_void_count_electrons
_platon_squeeze_void_content
1 -0.021 -0.015 -0.001 1329 289 ' '
